data_1505936
loop_
_publ_author_name
'Noguchi, Naoyoshi'
'Nakada, Masahisa'

_publ_section_title
;
 Synthetic studies on (+)-ophiobolin A: asymmetric synthesis of the
 spirocyclic CD-ring moiety.
;
_journal_issue 10
_journal_name_full 'Organic letters'
_journal_page_first 2039
_journal_page_last 2042
_journal_paper_doi 10.1021/ol060437x
_journal_volume 8
_journal_year 2006
_chemical_absolute_configuration 'CHOOSE rm ad rmad syn or unk'
_chemical_formula_moiety 'C21 H24 N2 O9 '
_chemical_formula_sum 'C21 H24 N2 O9'
_chemical_formula_weight 448.43
_space_group_IT_number 4
_symmetry_cell_setting monoclinic
_symmetry_Int_Tables_number 4
_symmetry_space_group_name_Hall 'P 2yb'
_symmetry_space_group_name_H-M 'P 1 21 1'
_cell_angle_alpha 90
_cell_angle_beta 93.84(1)
_cell_angle_gamma 90
_cell_formula_units_Z 2
_cell_length_a 7.005(2)
_cell_length_b 9.105(3)
_cell_length_c 16.371(6)
_cell_measurement_reflns_used 15050
_cell_measurement_temperature 123.1
_cell_measurement_theta_max 27.5
_cell_measurement_theta_min 3.1
_cell_volume 1041.8(6)
_computing_cell_refinement PROCESS-AUTO
_computing_data_collection PROCESS-AUTO
_computing_data_reduction CrystalStructure
_computing_publication_material 'CrystalStructure 3.6.0'
_computing_structure_refinement CRYSTALS
_computing_structure_solution SIR92
_diffrn_detector_area_resol_mean 10.00
_diffrn_measured_fraction_theta_full 0.9976
_diffrn_measured_fraction_theta_max 0.9976
_diffrn_measurement_device_type 'Rigaku RAXIS-RAPID'
_diffrn_measurement_method \w
_diffrn_radiation_type 'Mo K\a'
_diffrn_radiation_wavelength 0.7107
_diffrn_reflns_av_R_equivalents 0.040
_diffrn_reflns_limit_h_max 9
_diffrn_reflns_limit_h_min -9
_diffrn_reflns_limit_k_max 11
_diffrn_reflns_limit_k_min -11
_diffrn_reflns_limit_l_max 21
_diffrn_reflns_limit_l_min -21
_diffrn_reflns_number 16988
_diffrn_reflns_theta_full 27.48
_diffrn_reflns_theta_max 27.48
_exptl_absorpt_coefficient_mu 0.113
_exptl_absorpt_correction_T_max 0.983
_exptl_absorpt_correction_T_min 0.947
_exptl_absorpt_correction_type numerical
_exptl_absorpt_process_details
;
    Higashi, T. (1999). Program for Absorption Correction.
    Rigaku Corporation, Tokyo, Japan.
;
_exptl_crystal_colour colorless
_exptl_crystal_density_diffrn 1.429
_exptl_crystal_density_method 'not measured'
_exptl_crystal_description block
_exptl_crystal_F_000 472.00
_exptl_crystal_size_max 0.65
_exptl_crystal_size_mid 0.45
_exptl_crystal_size_min 0.15
_refine_diff_density_max 0.39
_refine_diff_density_min -0.26
_refine_ls_abs_structure_details 'Flack, H. D. (1983), Acta Cryst. A39, 876-881.  2189 Friedel Pairs'
_refine_ls_abs_structure_Flack -0.2(9)
_refine_ls_extinction_coef -62(16)
_refine_ls_extinction_method 'Larson (1970) Crystallographic Computing eq. 22'
_refine_ls_goodness_of_fit_ref 1.020
_refine_ls_hydrogen_treatment refall
_refine_ls_number_parameters 315
_refine_ls_number_reflns 3658
_refine_ls_R_factor_gt 0.0320
_refine_ls_shift/su_max 0.0000
_refine_ls_structure_factor_coef Fsqd
_refine_ls_weighting_details 'w = 1/[0.0003Fo^2^ + 1.0000\s(Fo^2^)]/(4Fo^2^)'
_refine_ls_weighting_scheme calc
_refine_ls_wR_factor_ref 0.0740
_reflns_number_gt 3658
_reflns_number_total 4729
_reflns_threshold_expression F^2^>2.0\s(F^2^)
_cod_data_source_file ol060437xsi20060219_105825.cif
_cod_data_source_block '_soopd-off'
_cod_original_cell_volume 1041.9(6)
_cod_original_formula_sum 'C21 H24 N2 O9 '
_cod_database_code 1505936

loop_
_symmetry_equiv_pos_site_id
_symmetry_equiv_pos_as_xyz
1 +X,+Y,+Z
2 -X,1/2+Y,-Z

loop_
_atom_site_label
_atom_site_type_symbol
_atom_site_fract_x
_atom_site_fract_y
_atom_site_fract_z
_atom_site_U_iso_or_equiv
_atom_site_adp_type
_atom_site_occupancy
_atom_site_symmetry_multiplicity
_atom_site_calc_flag
_atom_site_refinement_flags
O(1) O 0.1687(2) 0.5724(1) 0.74759(7) 0.0199(3) Uani 1.00 1 d .
O(2) O 0.6800(2) 0.9089(1) 0.75808(8) 0.0285(4) Uani 1.00 1 d .
O(3) O 0.3976(2) 0.8287(1) 0.79896(7) 0.0233(3) Uani 1.00 1 d .
O(4) O 0.5616(2) 0.2328(1) 0.57324(8) 0.0262(4) Uani 1.00 1 d .
O(5) O 0.2418(2) 0.8537(2) 1.07608(9) 0.0372(4) Uani 1.00 1 d .
O(6) O 1.1211(2) 1.1323(2) 0.9716(1) 0.0379(4) Uani 1.00 1 d .
O(7) O 0.5751(2) 0.3813(2) 0.46951(9) 0.0380(4) Uani 1.00 1 d .
O(8) O 1.0175(2) 1.1839(2) 1.0894(1) 0.0513(5) Uani 1.00 1 d .
O(9) O 0.4293(2) 0.9584(3) 1.1674(1) 0.0733(7) Uani 1.00 1 d .
N(10) N 0.3903(2) 0.9180(2) 1.0982(1) 0.0317(5) Uani 1.00 1 d .
N(11) N 1.0008(2) 1.1257(2) 1.0221(1) 0.0307(5) Uani 1.00 1 d .
C(1) C 0.3352(3) 0.7940(2) 0.7148(1) 0.0207(5) Uani 1.00 1 d .
C(2) C 0.3344(3) 0.4432(2) 0.5607(1) 0.0204(5) Uani 1.00 1 d .
C(12) C 0.7858(3) 1.0013(2) 0.9200(1) 0.0222(5) Uani 1.00 1 d .
C(13) C 0.2855(2) 0.4012(2) 0.6462(1) 0.0164(4) Uani 1.00 1 d .
C(14) C 0.8218(3) 1.0444(2) 1.0003(1) 0.0247(5) Uani 1.00 1 d .
C(15) C 0.6977(3) 1.0195(2) 1.0610(1) 0.0246(5) Uani 1.00 1 d .
C(16) C 0.5296(3) 0.9480(2) 1.0365(1) 0.0237(5) Uani 1.00 1 d .
C(17) C 0.4826(3) 0.9045(2) 0.9568(1) 0.0216(5) Uani 1.00 1 d .
C(18) C 0.1453(2) 0.7176(2) 0.7144(1) 0.0178(4) Uani 1.00 1 d .
C(19) C 0.6128(3) 0.9308(2) 0.8984(1) 0.0199(5) Uani 1.00 1 d .
C(21) C 0.0323(3) 0.3295(2) 0.7336(1) 0.0234(5) Uani 1.00 1 d .
C(22) C 0.1392(3) 0.1626(2) 0.5853(1) 0.0262(5) Uani 1.00 1 d .
C(23) C -0.0383(2) 0.5471(2) 0.6301(1) 0.0196(5) Uani 1.00 1 d .
C(24) C 0.1924(3) 0.2144(2) 0.7368(1) 0.0244(5) Uani 1.00 1 d .
C(25) C 0.0533(2) 0.6996(2) 0.6276(1) 0.0191(5) Uani 1.00 1 d .
C(26) C 0.2734(2) 0.2327(2) 0.6522(1) 0.0192(4) Uani 1.00 1 d .
C(27) C -0.2338(2) 0.5589(2) 0.6651(1) 0.0275(5) Uani 1.00 1 d .
C(28) C 0.4760(3) 0.1782(2) 0.6465(1) 0.0233(5) Uani 1.00 1 d .
C(29) C 0.5714(2) 0.8888(2) 0.8107(1) 0.0200(4) Uani 1.00 1 d .
C(30) C 0.1063(2) 0.4637(2) 0.6868(1) 0.0181(4) Uani 1.00 1 d .
C(31) C 0.4979(3) 0.3518(2) 0.5308(1) 0.0241(5) Uani 1.00 1 d .
H(1) H 0.7412 1.0533 1.1248 0.030 Uiso 1.00 1 c R
H(2) H 0.8745 1.0202 0.8763 0.027 Uiso 1.00 1 c R
H(3) H 0.3551 0.8572 0.9405 0.026 Uiso 1.00 1 c R
H(4) H 0.3199 0.8947 0.6879 0.025 Uiso 1.00 1 c R
H(5) H 0.4389 0.7327 0.6859 0.025 Uiso 1.00 1 c R
H(6) H 0.5632 0.2134 0.6949 0.028 Uiso 1.00 1 c R
H(7) H 0.4852 0.0713 0.6449 0.028 Uiso 1.00 1 c R
H(8) H 0.3921 0.4102 0.6910 0.020 Uiso 1.00 1 c R
H(9) H 0.2988 0.2240 0.7820 0.029 Uiso 1.00 1 c R
H(10) H 0.1508 0.1070 0.7440 0.029 Uiso 1.00 1 c R
H(11) H -0.0049 0.3593 0.7886 0.028 Uiso 1.00 1 c R
H(12) H -0.0849 0.2823 0.7096 0.029 Uiso 1.00 1 c R
H(13) H 0.0539 0.7704 0.7503 0.021 Uiso 1.00 1 c R
H(14) H -0.0499 0.7699 0.6178 0.023 Uiso 1.00 1 c R
H(15) H 0.1561 0.7119 0.5918 0.023 Uiso 1.00 1 c R
H(16) H -0.3136 0.6125 0.6274 0.033 Uiso 1.00 1 c R
H(17) H -0.2936 0.4615 0.6734 0.033 Uiso 1.00 1 c R
H(18) H -0.0459 0.5047 0.5719 0.023 Uiso 1.00 1 c R
H(19) H 0.3729 0.5455 0.5543 0.024 Uiso 1.00 1 c R
H(20) H 0.2419 0.4345 0.5213 0.024 Uiso 1.00 1 c R
H(21) H 0.0172 0.2198 0.5781 0.032 Uiso 1.00 1 c R
H(22) H 0.1962 0.1648 0.5331 0.032 Uiso 1.00 1 c R
H(23) H 0.1112 0.0558 0.6001 0.032 Uiso 1.00 1 c R
H(24) H -0.2036 0.6135 0.7184 0.033 Uiso 1.00 1 c R

loop_
_atom_site_aniso_label
_atom_site_aniso_U_11
_atom_site_aniso_U_22
_atom_site_aniso_U_33
_atom_site_aniso_U_12
_atom_site_aniso_U_13
_atom_site_aniso_U_23
O(1) 0.0267(7) 0.0165(6) 0.0163(7) -0.0002(5) 0.0006(5) -0.0008(5)
O(2) 0.0263(7) 0.0379(8) 0.0213(7) -0.0062(6) 0.0027(6) -0.0019(6)
O(3) 0.0239(6) 0.0296(7) 0.0164(7) -0.0064(6) 0.0005(5) -0.0043(6)
O(4) 0.0284(7) 0.0227(7) 0.0286(8) 0.0034(6) 0.0107(6) 0.0040(6)
O(5) 0.0384(8) 0.0438(9) 0.0302(8) -0.0143(7) 0.0089(7) -0.0048(7)
O(6) 0.0256(7) 0.048(1) 0.040(1) -0.0089(7) 0.0030(7) -0.0056(8)
O(7) 0.0467(9) 0.0393(9) 0.0305(8) 0.0123(7) 0.0215(7) 0.0072(7)
O(8) 0.060(1) 0.064(1) 0.0284(9) -0.0338(9) -0.0040(7) -0.0127(9)
O(9) 0.042(1) 0.156(2) 0.0223(9) -0.031(1) 0.0061(7) -0.026(1)
N(10) 0.0285(9) 0.047(1) 0.0194(9) 0.0001(8) 0.0019(7) -0.0047(8)
N(11) 0.0317(9) 0.030(1) 0.029(1) -0.0066(7) -0.0088(8) -0.0017(8)
C(1) 0.0253(9) 0.023(1) 0.0140(9) -0.0034(7) -0.0009(7) -0.0022(7)
C(2) 0.0223(9) 0.0212(9) 0.0177(9) 0.0011(7) 0.0026(7) 0.0016(7)
C(12) 0.024(1) 0.021(1) 0.022(1) -0.0002(7) -0.0006(8) -0.0010(8)
C(13) 0.0163(8) 0.0179(9) 0.0152(9) -0.0010(7) 0.0012(7) 0.0007(7)
C(14) 0.0239(9) 0.023(1) 0.026(1) -0.0029(8) -0.0045(8) -0.0016(9)
C(15) 0.027(1) 0.024(1) 0.022(1) 0.0033(8) -0.0044(8) -0.0032(8)
C(16) 0.0267(9) 0.025(1) 0.0198(9) 0.0025(8) 0.0013(8) 0.0012(8)
C(17) 0.0230(9) 0.0205(9) 0.021(1) 0.0010(8) -0.0027(7) -0.0032(8)
C(18) 0.0213(9) 0.0151(9) 0.0172(9) 0.0014(7) 0.0027(7) -0.0010(7)
C(19) 0.0223(9) 0.0171(9) 0.0198(9) 0.0020(7) -0.0020(7) 0.0003(7)
C(21) 0.0245(9) 0.0223(9) 0.024(1) -0.0038(8) 0.0096(8) 0.0019(9)
C(22) 0.0257(9) 0.025(1) 0.028(1) -0.0014(8) 0.0013(8) -0.0036(8)
C(23) 0.0192(9) 0.022(1) 0.0174(9) -0.0006(7) 0.0005(7) -0.0034(8)
C(24) 0.027(1) 0.021(1) 0.026(1) -0.0016(8) 0.0058(8) 0.0050(8)
C(25) 0.0177(8) 0.021(1) 0.0180(9) 0.0037(7) -0.0001(7) 0.0022(8)
C(26) 0.0232(9) 0.0145(8) 0.020(1) -0.0014(7) 0.0022(8) 0.0010(8)
C(27) 0.0200(9) 0.031(1) 0.031(1) 0.0008(8) 0.0002(8) -0.0002(9)
C(28) 0.0253(9) 0.0195(9) 0.026(1) 0.0001(8) 0.0048(8) 0.0037(8)
C(29) 0.0218(9) 0.0160(9) 0.0216(9) -0.0002(7) -0.0015(8) -0.0012(8)
C(30) 0.0187(8) 0.0179(9) 0.0179(9) -0.0013(7) 0.0032(7) -0.0026(7)
C(31) 0.028(1) 0.022(1) 0.022(1) -0.0012(8) 0.0042(8) -0.0018(8)

loop_
_atom_type_symbol
_atom_type_description
_atom_type_scat_dispersion_real
_atom_type_scat_dispersion_imag
_atom_type_scat_source
C C 0.003 0.002
;
International Tables for Crystallography
(1992, Vol. C, Tables 4.2.6.8 and 6.1.1.4)
;
H H 0.000 0.000
;
International Tables for Crystallography
(1992, Vol. C, Table 6.1.1.4)
;
O O 0.011 0.006
;
International Tables for Crystallography
(1992, Vol. C, Tables 4.2.6.8 and 6.1.1.4)
;
N N 0.006 0.003
;
International Tables for Crystallography
(1992, Vol. C, Tables 4.2.6.8 and 6.1.1.4)
;

loop_
_geom_angle_atom_site_label_1
_geom_angle_atom_site_label_2
_geom_angle_atom_site_label_3
_geom_angle
O(1) C(18) C(1) 110.3(1)
O(1) C(18) C(25) 106.5(1)
C(30) O(1) C(18) 110.4(1)
O(1) C(30) C(13) 109.1(1)
O(1) C(30) C(21) 107.2(1)
O(1) C(30) C(23) 103.6(1)
O(2) C(29) O(3) 125.0(2)
O(2) C(29) C(19) 124.0(2)
O(3) C(1) C(18) 108.4(1)
C(29) O(3) C(1) 116.0(1)
O(3) C(29) C(19) 111.1(1)
O(4) C(28) C(26) 112.2(1)
C(31) O(4) C(28) 123.8(1)
O(4) C(31) C(2) 120.3(2)
O(4) C(31) O(7) 117.3(2)
O(5) N(10) O(9) 123.8(2)
O(5) N(10) C(16) 118.3(2)
O(6) N(11) O(8) 124.1(2)
O(6) N(11) C(14) 118.2(2)
O(7) C(31) C(2) 122.4(2)
O(8) N(11) C(14) 117.6(2)
O(9) N(10) C(16) 117.9(2)
N(10) C(16) C(17) 117.8(2)
N(10) C(16) C(15) 118.6(2)
N(11) C(14) C(12) 118.1(2)
N(11) C(14) C(15) 118.2(2)
C(1) C(18) C(25) 111.8(1)
C(2) C(13) C(26) 109.2(1)
C(2) C(13) C(30) 122.6(1)
C(31) C(2) C(13) 112.4(1)
C(19) C(12) C(14) 118.2(2)
C(12) C(14) C(15) 123.7(2)
C(12) C(19) C(29) 118.0(2)
C(12) C(19) C(17) 120.4(2)
C(13) C(26) C(24) 101.0(1)
C(30) C(13) C(26) 106.6(1)
C(13) C(26) C(22) 113.8(1)
C(13) C(26) C(28) 105.5(1)
C(13) C(30) C(21) 103.2(1)
C(13) C(30) C(23) 116.1(1)
C(14) C(15) C(16) 115.7(2)
C(15) C(16) C(17) 123.6(2)
C(16) C(17) C(19) 118.4(2)
C(17) C(19) C(29) 121.6(2)
C(18) C(25) C(23) 102.9(1)
C(21) C(24) C(26) 102.0(1)
C(30) C(21) C(24) 106.7(1)
C(21) C(30) C(23) 117.5(1)
C(22) C(26) C(24) 110.6(1)
C(22) C(26) C(28) 110.6(1)
C(27) C(23) C(25) 109.6(2)
C(30) C(23) C(25) 101.8(1)
C(30) C(23) C(27) 112.5(2)
C(24) C(26) C(28) 115.1(1)
O(1) C(18) H(13) 106.0488
O(3) C(1) H(4) 103.3566
O(3) C(1) H(5) 111.6615
O(4) C(28) H(6) 105.8462
O(4) C(28) H(7) 106.5505
H(4) C(1) C(18) 110.3157
H(5) C(1) C(18) 112.9540
C(1) C(18) H(13) 111.7397
H(5) C(1) H(4) 109.7683
C(2) C(13) H(8) 116.5919
H(19) C(2) C(13) 114.9244
H(20) C(2) C(13) 116.7940
H(19) C(2) C(31) 105.5200
H(20) C(2) C(31) 104.2192
H(20) C(2) H(19) 101.6078
H(2) C(12) C(14) 123.6303
H(2) C(12) C(19) 118.1532
H(8) C(13) C(26) 94.2922
H(8) C(13) C(30) 103.5995
C(14) C(15) H(1) 118.9320
H(1) C(15) C(16) 125.3399
C(16) C(17) H(3) 121.4396
H(3) C(17) C(19) 120.1540
H(13) C(18) C(25) 110.1872
C(18) C(25) H(14) 110.1773
C(18) C(25) H(15) 105.4536
C(21) C(24) H(9) 117.6735
H(11) C(21) C(24) 113.0587
H(12) C(21) C(24) 107.6779
C(21) C(24) H(10) 116.1680
H(11) C(21) C(30) 110.4687
H(12) C(21) C(30) 116.4116
H(12) C(21) H(11) 102.6488
H(22) C(22) C(26) 110.6094
H(23) C(22) C(26) 110.1457
H(21) C(22) C(26) 110.1715
H(22) C(22) H(21) 106.5207
H(23) C(22) H(21) 110.3015
H(23) C(22) H(22) 109.0254
C(23) C(25) H(14) 107.0900
C(23) C(25) H(15) 116.9562
H(18) C(23) C(25) 108.1633
C(23) C(27) H(17) 112.7338
H(18) C(23) C(27) 112.5202
C(23) C(27) H(24) 102.5493
C(23) C(27) H(16) 107.4949
H(18) C(23) C(30) 111.6008
H(9) C(24) C(26) 110.4168
H(10) C(24) C(26) 109.2670
H(10) C(24) H(9) 101.3578
H(15) C(25) H(14) 113.6348
C(26) C(28) H(6) 111.4505
C(26) C(28) H(7) 113.1253
H(17) C(27) H(16) 108.3426
H(24) C(27) H(16) 112.9811
H(24) C(27) H(17) 112.6158
H(7) C(28) H(6) 107.2690

loop_
_geom_bond_atom_site_label_1
_geom_bond_atom_site_label_2
_geom_bond_distance
O(1) C(18) 1.435(2)
O(1) C(30) 1.450(2)
O(2) C(29) 1.201(2)
O(3) C(1) 1.452(2)
O(3) C(29) 1.337(2)
O(4) C(28) 1.463(2)
O(4) C(31) 1.347(2)
O(5) N(10) 1.227(2)
O(6) N(11) 1.222(2)
O(7) C(31) 1.201(2)
O(8) N(11) 1.220(2)
O(9) N(10) 1.205(2)
N(10) C(16) 1.475(3)
N(11) C(14) 1.479(2)
C(1) C(18) 1.501(2)
C(2) C(13) 1.511(2)
C(2) C(31) 1.523(3)
C(12) C(14) 1.379(3)
C(12) C(19) 1.396(2)
C(13) C(26) 1.540(2)
C(13) C(30) 1.567(2)
C(14) C(15) 1.383(3)
C(15) C(16) 1.381(3)
C(16) C(17) 1.383(3)
C(17) C(19) 1.385(3)
C(18) C(25) 1.529(2)
C(19) C(29) 1.495(3)
C(21) C(24) 1.533(3)
C(21) C(30) 1.549(3)
C(22) C(26) 1.534(3)
C(23) C(25) 1.531(2)
C(23) C(27) 1.523(3)
C(23) C(30) 1.529(2)
C(24) C(26) 1.540(3)
C(26) C(28) 1.512(2)
C(1) H(4) 1.0195
C(1) H(5) 1.0535
C(2) H(19) 0.9773
C(2) H(20) 0.8863
C(12) H(2) 0.9936
C(13) H(8) 1.0143
C(15) H(1) 1.1118
C(17) H(3) 1.0114
C(18) H(13) 1.0184
C(21) H(11) 0.9919
C(21) H(12) 0.9849
C(22) H(21) 1.0012
C(22) H(22) 0.9676
C(22) H(23) 1.0237
C(23) H(18) 1.0268
C(24) H(9) 1.0183
C(24) H(10) 1.0298
C(25) H(14) 0.9713
C(25) H(15) 0.9645
C(27) H(16) 0.9409
C(27) H(17) 0.9944
C(27) H(24) 1.0145
C(28) H(6) 1.0187
C(28) H(7) 0.9760

loop_
_geom_contact_atom_site_label_1
_geom_contact_atom_site_label_2
_geom_contact_distance
_geom_contact_site_symmetry_2
O(1) O(3) 2.923(2) .
O(1) C(1) 2.409(2) .
O(1) C(2) 3.545(2) .
O(1) C(13) 2.458(2) .
O(1) C(21) 2.414(2) .
O(1) C(23) 2.341(2) .
O(1) C(24) 3.269(2) .
O(1) C(25) 2.375(2) .
O(1) C(26) 3.563(2) .
O(1) C(27) 3.046(2) .
O(2) O(3) 2.252(2) .
O(2) C(1) 2.683(2) .
O(2) C(12) 2.832(2) .
O(2) C(19) 2.384(2) .
O(2) C(28) 3.323(2) 56501
O(3) C(17) 2.702(2) .
O(3) C(18) 2.395(2) .
O(3) C(19) 2.337(2) .
O(4) O(7) 2.177(2) .
O(4) O(7) 3.401(2) 64602
O(4) C(2) 2.490(2) .
O(4) C(2) 3.536(2) 64602
O(4) C(13) 2.797(2) .
O(4) C(22) 3.047(2) .
O(4) C(26) 2.469(2) .
O(4) C(27) 3.583(2) 65501
O(5) O(6) 3.144(2) 45501
O(5) O(8) 3.406(2) 45501
O(5) O(9) 2.146(2) .
O(5) N(11) 3.093(2) 45501
O(5) C(14) 3.567(2) 45501
O(5) C(15) 3.556(2) .
O(5) C(16) 2.323(2) .
O(5) C(17) 2.704(2) .
O(6) O(5) 3.144(2) 65501
O(6) O(8) 2.158(2) .
O(6) N(10) 3.337(2) 65501
O(6) C(12) 2.718(2) .
O(6) C(14) 2.322(2) .
O(6) C(15) 3.547(2) .
O(6) C(16) 3.425(2) 65501
O(6) C(17) 3.295(2) 65501
O(7) O(4) 3.401(2) 65602
O(7) C(1) 3.222(2) 64602
O(7) C(2) 2.393(2) .
O(7) C(22) 3.408(2) 65602
O(7) C(25) 3.549(2) 64602
O(7) C(28) 3.545(2) .
O(7) C(28) 3.310(2) 65602
O(8) O(5) 3.406(2) 65501
O(8) N(10) 3.557(2) 65501
O(8) C(12) 3.534(2) .
O(8) C(14) 2.314(2) .
O(8) C(15) 2.709(2) .
O(9) C(15) 2.704(3) .
O(9) C(16) 2.301(2) .
O(9) C(17) 3.526(2) .
N(10) O(6) 3.337(2) 45501
N(10) O(8) 3.557(2) 45501
N(10) N(11) 3.481(2) 45501
N(10) C(15) 2.457(3) .
N(10) C(17) 2.447(2) .
N(11) O(5) 3.093(2) 65501
N(11) N(10) 3.481(2) 65501
N(11) C(12) 2.452(2) .
N(11) C(15) 2.456(3) .
C(1) O(7) 3.222(2) 65602
C(1) C(25) 2.510(2) .
C(1) C(29) 2.367(2) .
C(1) C(30) 3.425(2) .
C(2) O(4) 3.536(2) 65602
C(2) C(22) 2.939(3) .
C(2) C(23) 3.066(3) .
C(2) C(25) 3.289(2) .
C(2) C(26) 2.487(3) .
C(2) C(27) 3.534(2) 65501
C(2) C(28) 2.931(2) .
C(2) C(30) 2.701(3) .
C(12) C(15) 2.435(3) .
C(12) C(16) 2.748(3) .
C(12) C(17) 2.413(3) .
C(12) C(29) 2.479(2) .
C(13) C(18) 3.265(2) .
C(13) C(21) 2.441(3) .
C(13) C(22) 2.574(3) .
C(13) C(23) 2.627(2) .
C(13) C(24) 2.377(3) .
C(13) C(25) 3.171(2) .
C(13) C(28) 2.429(2) .
C(13) C(31) 2.522(3) .
C(14) O(5) 3.567(2) 65501
C(14) C(16) 2.340(3) .
C(14) C(17) 2.748(2) .
C(14) C(19) 2.381(3) .
C(15) C(17) 2.436(3) .
C(15) C(19) 2.807(3) .
C(16) O(6) 3.425(2) 45501
C(16) C(19) 2.377(3) .
C(17) O(6) 3.295(2) 45501
C(17) C(29) 2.514(3) .
C(18) C(23) 2.394(2) .
C(18) C(27) 3.083(2) .
C(18) C(30) 2.368(2) .
C(21) C(22) 3.001(3) .
C(21) C(23) 2.631(3) .
C(21) C(26) 2.389(3) .
C(21) C(27) 2.969(3) .
C(22) O(7) 3.408(2) 64602
C(22) C(24) 2.527(3) .
C(22) C(28) 2.505(2) .
C(22) C(30) 3.222(3) .
C(22) C(31) 3.222(3) .
C(24) C(28) 2.575(3) .
C(24) C(30) 2.473(3) .
C(25) O(7) 3.549(2) 65602
C(25) C(27) 2.495(3) .
C(25) C(30) 2.376(2) .
C(26) C(30) 2.491(2) .
C(26) C(31) 2.832(3) .
C(27) O(4) 3.583(2) 45501
C(27) C(2) 3.534(2) 45501
C(27) C(30) 2.538(2) .
C(27) C(31) 3.372(3) 45501
C(28) O(2) 3.323(2) 54501
C(28) O(7) 3.310(2) 64602
C(28) C(31) 2.480(3) .
C(31) C(27) 3.372(3) 65501
O(1) H(4) 3.2905 .
O(1) H(5) 2.6438 .
O(1) H(8) 2.3844 .
O(1) H(9) 3.3381 .
O(1) H(11) 2.4087 .
O(1) H(12) 3.2203 .
O(1) H(13) 1.9758 .
O(1) H(14) 3.1078 .
O(1) H(15) 2.8452 .
O(1) H(17) 3.5295 .
O(1) H(18) 3.2147 .
O(1) H(19) 3.5671 .
O(1) H(24) 2.6465 .
O(2) H(2) 2.5051 .
O(2) H(4) 2.7044 .
O(2) H(5) 2.5609 .
O(2) H(6) 3.0515 56501
O(2) H(7) 2.6732 56501
O(2) H(13) 2.9175 65501
O(2) H(14) 3.3218 65501
O(2) H(16) 3.4461 65501
O(2) H(24) 2.8969 65501
O(3) H(3) 2.3699 .
O(3) H(4) 1.9577 .
O(3) H(5) 2.0853 .
O(3) H(7) 3.4394 56501
O(3) H(10) 3.1641 56501
O(3) H(13) 2.5408 .
O(4) H(6) 1.9984 .
O(4) H(7) 1.9769 .
O(4) H(8) 2.8353 .
O(4) H(12) 3.2521 65501
O(4) H(15) 3.4589 64602
O(4) H(17) 2.7980 65501
O(4) H(19) 3.1455 .
O(4) H(19) 2.7583 64602
O(4) H(20) 2.9759 .
O(4) H(20) 3.4574 64602
O(4) H(21) 3.1893 65501
O(4) H(22) 2.6725 .
O(4) H(23) 3.5963 .
O(5) H(3) 2.4069 .
O(6) H(2) 2.4694 .
O(6) H(3) 3.0550 65501
O(6) H(9) 3.5206 66501
O(7) H(4) 2.7289 64602
O(7) H(5) 2.8770 64602
O(7) H(7) 2.5640 65602
O(7) H(15) 2.6806 64602
O(7) H(16) 3.3840 65501
O(7) H(16) 3.3871 54602
O(7) H(17) 3.4798 65501
O(7) H(18) 3.2441 65501
O(7) H(19) 2.5363 .
O(7) H(19) 3.1066 64602
O(7) H(20) 2.5819 .
O(7) H(22) 3.5190 .
O(7) H(22) 3.0403 65602
O(7) H(23) 2.9983 65602
O(8) H(1) 2.3762 .
O(9) H(1) 2.4921 .
N(10) H(1) 2.7584 .
N(10) H(3) 2.6351 .
N(11) H(1) 2.6413 .
N(11) H(2) 2.6691 .
C(1) H(7) 2.9920 56501
C(1) H(8) 3.5422 .
C(1) H(10) 3.1785 56501
C(1) H(13) 2.1029 .
C(1) H(14) 3.0453 .
C(1) H(15) 2.4181 .
C(1) H(16) 3.3617 65501
C(1) H(19) 3.4905 .
C(1) H(23) 3.3576 56501
C(2) H(5) 3.3881 .
C(2) H(6) 3.3621 .
C(2) H(8) 2.1647 .
C(2) H(15) 2.8094 .
C(2) H(16) 3.0474 65501
C(2) H(17) 3.0948 65501
C(2) H(18) 2.7405 .
C(2) H(21) 3.0398 .
C(2) H(22) 2.7399 .
C(12) H(1) 3.4216 .
C(12) H(3) 3.3279 .
C(13) H(5) 3.2546 .
C(13) H(6) 2.6718 .
C(13) H(7) 3.3140 .
C(13) H(9) 2.7443 .
C(13) H(10) 3.2918 .
C(13) H(11) 3.2180 .
C(13) H(12) 3.0567 .
C(13) H(15) 3.0840 .
C(13) H(16) 3.4345 65501
C(13) H(17) 3.0025 65501
C(13) H(18) 2.7163 .
C(13) H(19) 2.1177 .
C(13) H(20) 2.0683 .
C(13) H(21) 2.6869 .
C(13) H(22) 2.8796 .
C(13) H(23) 3.4387 .
C(14) H(1) 2.1529 .
C(14) H(2) 2.0994 .
C(15) H(2) 3.3442 .
C(15) H(3) 3.3474 .
C(16) H(1) 2.2182 .
C(16) H(3) 2.0961 .
C(17) H(1) 3.4669 .
C(17) H(2) 3.2968 .
C(18) H(4) 2.0867 .
C(18) H(5) 2.1438 .
C(18) H(8) 3.3260 .
C(18) H(10) 3.5783 56501
C(18) H(14) 2.0755 .
C(18) H(15) 2.0139 .
C(18) H(16) 3.5592 .
C(18) H(18) 3.2525 .
C(18) H(19) 3.5252 .
C(18) H(24) 2.6267 .
C(19) H(2) 2.0602 .
C(19) H(3) 2.0856 .
C(21) H(6) 3.4700 45501
C(21) H(8) 2.7592 .
C(21) H(9) 2.1997 .
C(21) H(10) 2.1920 .
C(21) H(17) 2.7068 .
C(21) H(18) 3.1070 .
C(21) H(21) 2.7292 .
C(21) H(23) 3.3838 .
C(21) H(24) 3.0699 .
C(22) H(4) 3.1757 54501
C(22) H(6) 3.3969 .
C(22) H(7) 2.6831 .
C(22) H(8) 3.2865 .
C(22) H(9) 3.3833 .
C(22) H(10) 2.6423 .
C(22) H(12) 2.8664 .
C(22) H(14) 3.4828 54602
C(22) H(15) 3.4769 54602
C(22) H(18) 3.3755 .
C(22) H(18) 2.9826 54602
C(22) H(20) 2.8015 .
C(23) H(8) 3.3515 .
C(23) H(11) 3.1022 .
C(23) H(12) 2.7687 .
C(23) H(13) 2.8727 .
C(23) H(14) 2.0403 .
C(23) H(15) 2.1481 .
C(23) H(16) 2.0166 .
C(23) H(17) 2.1163 .
C(23) H(19) 3.2121 .
C(23) H(20) 2.9233 .
C(23) H(21) 3.1303 .
C(23) H(22) 3.0203 55602
C(23) H(24) 2.0050 .
C(24) H(4) 3.1642 54501
C(24) H(6) 2.7307 .
C(24) H(7) 2.9295 .
C(24) H(8) 2.4159 .
C(24) H(11) 2.1276 .
C(24) H(12) 2.0587 .
C(24) H(21) 2.7979 .
C(24) H(22) 3.3664 .
C(24) H(23) 2.6915 .
C(25) H(4) 2.7147 .
C(25) H(5) 2.8199 .
C(25) H(13) 2.1099 .
C(25) H(16) 2.6899 .
C(25) H(17) 3.3784 .
C(25) H(18) 2.0928 .
C(25) H(19) 2.9632 .
C(25) H(20) 3.3025 .
C(25) H(21) 3.3760 55602
C(25) H(22) 3.0762 55602
C(25) H(23) 3.3036 56501
C(25) H(24) 2.5344 .
C(26) H(4) 3.1457 54501
C(26) H(6) 2.1098 .
C(26) H(7) 2.0974 .
C(26) H(8) 1.9065 .
C(26) H(9) 2.1221 .
C(26) H(10) 2.1165 .
C(26) H(11) 3.2705 .
C(26) H(12) 2.7750 .
C(26) H(18) 3.5313 .
C(26) H(19) 3.3639 .
C(26) H(20) 2.8200 .
C(26) H(21) 2.1007 .
C(26) H(22) 2.0815 .
C(26) H(23) 2.1169 .
C(27) H(5) 2.8252 45501
C(27) H(6) 3.5005 45501
C(27) H(8) 3.0051 45501
C(27) H(11) 3.0867 .
C(27) H(12) 2.8034 .
C(27) H(13) 3.0561 .
C(27) H(14) 2.4663 .
C(27) H(15) 3.3581 .
C(27) H(18) 2.1381 .
C(27) H(19) 3.1975 45501
C(27) H(22) 3.4122 55602
C(28) H(4) 2.9019 54501
C(28) H(8) 2.3222 .
C(28) H(9) 2.6467 .
C(28) H(10) 2.9405 .
C(28) H(12) 3.3169 65501
C(28) H(17) 3.0585 65501
C(28) H(20) 3.4472 .
C(28) H(21) 3.3532 .
C(28) H(22) 2.6103 .
C(28) H(23) 2.8441 .
C(29) H(2) 2.6049 .
C(29) H(3) 2.7059 .
C(29) H(4) 2.5845 .
C(29) H(5) 2.6096 .
C(29) H(6) 3.5098 56501
C(29) H(7) 3.2064 56501
C(29) H(24) 3.3725 65501
C(30) H(5) 3.3810 .
C(30) H(8) 2.0571 .
C(30) H(9) 2.9541 .
C(30) H(10) 3.3885 .
C(30) H(11) 2.1113 .
C(30) H(12) 2.1740 .
C(30) H(13) 3.0109 .
C(30) H(14) 3.1758 .
C(30) H(15) 2.7791 .
C(30) H(16) 3.3249 .
C(30) H(17) 2.7959 .
C(30) H(18) 2.1328 .
C(30) H(19) 3.0483 .
C(30) H(20) 2.9428 .
C(30) H(21) 2.8876 .
C(30) H(24) 2.6445 .
C(31) H(6) 2.9751 .
C(31) H(7) 3.1684 .
C(31) H(7) 3.5106 65602
C(31) H(8) 2.8232 .
C(31) H(15) 3.4893 64602
C(31) H(16) 3.0989 65501
C(31) H(16) 3.5593 54602
C(31) H(17) 2.8508 65501
C(31) H(18) 3.5094 65501
C(31) H(19) 2.0181 .
C(31) H(19) 3.2716 64602
C(31) H(20) 1.9416 .
C(31) H(22) 2.7157 .
H(3) O(6) 3.0550 45501
H(4) O(7) 2.7289 65602
H(4) C(22) 3.1757 56501
H(4) C(24) 3.1642 56501
H(4) C(26) 3.1457 56501
H(4) C(28) 2.9019 56501
H(5) O(7) 2.8770 65602
H(5) C(27) 2.8252 65501
H(6) O(2) 3.0515 54501
H(6) C(21) 3.4700 65501
H(6) C(27) 3.5005 65501
H(6) C(29) 3.5098 54501
H(7) O(2) 2.6732 54501
H(7) O(3) 3.4394 54501
H(7) O(7) 2.5640 64602
H(7) C(1) 2.9920 54501
H(7) C(29) 3.2064 54501
H(7) C(31) 3.5106 64602
H(8) C(27) 3.0051 65501
H(9) O(6) 3.5206 44501
H(10) O(3) 3.1641 54501
H(10) C(1) 3.1785 54501
H(10) C(18) 3.5783 54501
H(12) O(4) 3.2521 45501
H(12) C(28) 3.3169 45501
H(13) O(2) 2.9175 45501
H(14) O(2) 3.3218 45501
H(14) C(22) 3.4828 55602
H(15) O(4) 3.4589 65602
H(15) O(7) 2.6806 65602
H(15) C(22) 3.4769 55602
H(15) C(31) 3.4893 65602
H(16) O(2) 3.4461 45501
H(16) O(7) 3.3840 45501
H(16) O(7) 3.3871 55602
H(16) C(1) 3.3617 45501
H(16) C(2) 3.0474 45501
H(16) C(13) 3.4345 45501
H(16) C(31) 3.0989 45501
H(16) C(31) 3.5593 55602
H(17) O(4) 2.7980 45501
H(17) O(7) 3.4798 45501
H(17) C(2) 3.0948 45501
H(17) C(13) 3.0025 45501
H(17) C(28) 3.0585 45501
H(17) C(31) 2.8508 45501
H(18) O(7) 3.2441 45501
H(18) C(22) 2.9826 55602
H(18) C(31) 3.5094 45501
H(19) O(4) 2.7583 65602
H(19) O(7) 3.1066 65602
H(19) C(27) 3.1975 65501
H(19) C(31) 3.2716 65602
H(20) O(4) 3.4574 65602
H(21) O(4) 3.1893 45501
H(21) C(25) 3.3760 54602
H(22) O(7) 3.0403 64602
H(22) C(23) 3.0203 54602
H(22) C(25) 3.0762 54602
H(22) C(27) 3.4122 54602
H(23) O(7) 2.9983 64602
H(23) C(1) 3.3576 54501
H(23) C(25) 3.3036 54501
H(24) O(2) 2.8969 45501
H(24) C(29) 3.3725 45501

loop_
_geom_torsion_atom_site_label_1
_geom_torsion_atom_site_label_2
_geom_torsion_atom_site_label_3
_geom_torsion_atom_site_label_4
_geom_torsion
C(30) O(1) C(18) C(1) -118.9(1)
C(30) O(1) C(18) C(25) 2.6(2)
C(18) O(1) C(30) C(13) 98.7(1)
C(18) O(1) C(30) C(21) -150.2(1)
C(18) O(1) C(30) C(23) -25.4(2)
C(29) O(3) C(1) C(18) 175.7(1)
C(1) O(3) C(29) O(2) -3.7(3)
C(1) O(3) C(29) C(19) 175.3(1)
C(31) O(4) C(28) C(26) 20.3(2)
C(28) O(4) C(31) O(7) -176.6(1)
C(28) O(4) C(31) C(2) 3.4(2)
O(5) N(10) C(16) C(15) -179.6(2)
O(5) N(10) C(16) C(17) 1.4(3)
O(9) N(10) C(16) C(15) 0.5(3)
O(9) N(10) C(16) C(17) -178.5(2)
O(6) N(11) C(14) C(12) -10.5(3)
O(6) N(11) C(14) C(15) 171.2(2)
O(8) N(11) C(14) C(12) 168.4(2)
O(8) N(11) C(14) C(15) -9.8(3)
O(3) C(1) C(18) O(1) -71.1(2)
O(3) C(1) C(18) C(25) 170.6(1)
C(31) C(2) C(13) C(26) -46.3(2)
C(31) C(2) C(13) C(30) -171.8(1)
C(13) C(2) C(31) O(4) 10.4(2)
C(13) C(2) C(31) O(7) -169.6(2)
C(19) C(12) C(14) N(11) -177.0(2)
C(19) C(12) C(14) C(15) 1.2(3)
C(14) C(12) C(19) C(17) -0.5(3)
C(14) C(12) C(19) C(29) 177.9(2)
C(2) C(13) C(26) C(22) -52.9(2)
C(2) C(13) C(26) C(24) -171.4(1)
C(2) C(13) C(26) C(28) 68.5(2)
C(30) C(13) C(26) C(22) 81.4(2)
C(30) C(13) C(26) C(24) -37.0(2)
C(30) C(13) C(26) C(28) -157.1(1)
C(2) C(13) C(30) O(1) -105.3(2)
C(2) C(13) C(30) C(21) 141.1(2)
C(2) C(13) C(30) C(23) 11.1(2)
C(26) C(13) C(30) O(1) 128.1(1)
C(26) C(13) C(30) C(21) 14.4(2)
C(26) C(13) C(30) C(23) -115.5(2)
N(11) C(14) C(15) C(16) 177.6(2)
C(12) C(14) C(15) C(16) -0.5(3)
C(14) C(15) C(16) N(10) -179.9(2)
C(14) C(15) C(16) C(17) -0.9(3)
N(10) C(16) C(17) C(19) -179.4(2)
C(15) C(16) C(17) C(19) 1.6(3)
C(16) C(17) C(19) C(12) -0.9(3)
C(16) C(17) C(19) C(29) -179.2(2)
O(1) C(18) C(25) C(23) 21.2(2)
C(1) C(18) C(25) C(23) 141.7(1)
C(12) C(19) C(29) O(2) 1.9(3)
C(12) C(19) C(29) O(3) -177.2(2)
C(17) C(19) C(29) O(2) -179.7(2)
C(17) C(19) C(29) O(3) 1.2(2)
C(30) C(21) C(24) C(26) -37.4(2)
C(24) C(21) C(30) O(1) -100.8(2)
C(24) C(21) C(30) C(13) 14.2(2)
C(24) C(21) C(30) C(23) 143.2(2)
C(27) C(23) C(25) C(18) 83.9(2)
C(30) C(23) C(25) C(18) -35.4(2)
C(25) C(23) C(30) O(1) 37.4(2)
C(25) C(23) C(30) C(13) -82.1(2)
C(25) C(23) C(30) C(21) 155.3(2)
C(27) C(23) C(30) O(1) -79.8(2)
C(27) C(23) C(30) C(13) 160.7(1)
C(27) C(23) C(30) C(21) 38.0(2)
C(21) C(24) C(26) C(13) 45.0(2)
C(21) C(24) C(26) C(22) -75.8(2)
C(21) C(24) C(26) C(28) 158.0(1)
C(13) C(26) C(28) O(4) -54.4(2)
C(22) C(26) C(28) O(4) 69.0(2)
C(24) C(26) C(28) O(4) -164.8(1)

loop_
_cod_related_entry_id
_cod_related_entry_code
_cod_related_entry_database
1 21199849 ChemSpider
